data_4037929
loop_
_publ_author_name
'Schmidt, Elena Yu'
'Bidusenko, Ivan A.'
'Protsuk, Nadezhda I.'
'Demyanov, Yan'
'Ushakov, Igor A.'
'Vashchenko, Alexander Valentine'
'Trofimov, Boris A.'

_publ_section_title
;
 Transition Metal-Free Superbase-Catalyzed C-H Vinylation of Aldimines
 with Acetylenes to 1-Azadienes.
;
_journal_name_full 'The Journal of organic chemistry'
_journal_paper_doi 10.1021/acs.joc.9b03192
_journal_year 2020
_chemical_formula_moiety 'C21 H17 N'
_chemical_formula_sum 'C21 H17 N'
_chemical_formula_weight 283.36
_chemical_name_systematic N,1,3-triphenylprop-2-en-1-imine
_space_group_crystal_system orthorhombic
_space_group_IT_number 61
_space_group_name_Hall '-P 2ac 2ab'
_space_group_name_H-M_alt 'P b c a'
_atom_sites_solution_hydrogens geom
_atom_sites_solution_primary direct
_audit_creation_date 2019-10-23
_audit_creation_method
;
Olex2 1.2
(compiled 2018.05.29 svn.r3508 for OlexSys, GUI svn.r5506)
;
_audit_update_record
;
2019-10-23 # Formatted by publCIF

;
_cell_angle_alpha 90
_cell_angle_beta 90
_cell_angle_gamma 90
_cell_formula_units_Z 8
_cell_length_a 17.669(2)
_cell_length_b 10.1689(13)
_cell_length_c 18.228(2)
_cell_measurement_reflns_used 1375
_cell_measurement_temperature 297.15
_cell_measurement_theta_max 22.1
_cell_measurement_theta_min 2.4
_cell_volume 3275.1(7)
_computing_molecular_graphics 'Olex2 (Dolomanov et al., 2009)'
_computing_publication_material 'Olex2 (Dolomanov et al., 2009)'
_computing_structure_refinement 'ShelXL (Sheldrick, 2015)'
_computing_structure_solution 'ShelXS (Sheldrick, 2008)'
_diffrn_ambient_temperature 297.15
_diffrn_measured_fraction_theta_full 0.772
_diffrn_measured_fraction_theta_max 1.000
_diffrn_measurement_device_type 'Bruker D8 Venture'
_diffrn_measurement_method '\w and \f'
_diffrn_radiation_monochromator No
_diffrn_radiation_probe x-ray
_diffrn_radiation_type MoK\a
_diffrn_radiation_wavelength 0.71073
_diffrn_reflns_av_R_equivalents 0.1494
_diffrn_reflns_av_unetI/netI 0.0563
_diffrn_reflns_Laue_measured_fraction_full 0.772
_diffrn_reflns_Laue_measured_fraction_max 1.000
_diffrn_reflns_limit_h_max 19
_diffrn_reflns_limit_h_min -19
_diffrn_reflns_limit_k_max 11
_diffrn_reflns_limit_k_min -11
_diffrn_reflns_limit_l_max 20
_diffrn_reflns_limit_l_min -20
_diffrn_reflns_number 47622
_diffrn_reflns_point_group_measured_fraction_full 0.772
_diffrn_reflns_point_group_measured_fraction_max 1.000
_diffrn_reflns_theta_full 25.242
_diffrn_reflns_theta_max 25.031
_diffrn_reflns_theta_min 2.235
_diffrn_source IuS
_exptl_absorpt_coefficient_mu 0.066
_exptl_absorpt_correction_T_max 0.7449
_exptl_absorpt_correction_T_min 0.6564
_exptl_absorpt_correction_type multi-scan
_exptl_absorpt_process_details
'SADABS-2014/5 (Bruker,2014/5) was used for absorption correction. wR2(int) was 0.1365 before and 0.0665 after correction. The Ratio of minimum to maximum transmission is 0.8812. The \l/2 correction factor is 0.00150.'
_exptl_crystal_colour 'clear light yellow'
_exptl_crystal_colour_lustre clear
_exptl_crystal_colour_modifier light
_exptl_crystal_colour_primary yellow
_exptl_crystal_density_diffrn 1.149
_exptl_crystal_description plate
_exptl_crystal_F_000 1200
_exptl_crystal_size_max 0.301
_exptl_crystal_size_mid 0.115
_exptl_crystal_size_min 0.022
_refine_diff_density_max 0.167
_refine_diff_density_min -0.198
_refine_diff_density_rms 0.047
_refine_ls_extinction_coef 0.0073(9)
_refine_ls_extinction_expression Fc^*^=kFc[1+0.001xFc^2^\l^3^/sin(2\q)]^-1/4^
_refine_ls_extinction_method SHELXL
_refine_ls_goodness_of_fit_ref 1.102
_refine_ls_hydrogen_treatment constr
_refine_ls_matrix_type full
_refine_ls_number_parameters 200
_refine_ls_number_reflns 2284
_refine_ls_number_restraints 0
_refine_ls_restrained_S_all 1.102
_refine_ls_R_factor_all 0.1288
_refine_ls_R_factor_gt 0.0602
_refine_ls_shift/su_max 0.000
_refine_ls_shift/su_mean 0.000
_refine_ls_structure_factor_coef Fsqd
_refine_ls_weighting_details 'w=1/[\s^2^(Fo^2^)+(0.0643P)^2^] where P=(Fo^2^+2Fc^2^)/3'
_refine_ls_weighting_scheme calc
_refine_ls_wR_factor_gt 0.1205
_refine_ls_wR_factor_ref 0.1433
_reflns_Friedel_coverage 0.000
_reflns_number_gt 1330
_reflns_number_total 2284
_reflns_threshold_expression 'I > 2\s(I)'
_cod_data_source_file jo9b03192_si_002.cif
_cod_data_source_block b
_cod_original_cell_volume 3275.2(7)
_cod_database_code 4037929
_shelxl_version_number 2013-4
_shelx_space_group_comment
;
The symmetry employed for this shelxl refinement is uniquely defined
by the following loop, which should always be used as a source of
symmetry information in preference to the above space-group names.
They are only intended as comments.
;
_shelx_estimated_absorpt_t_max 0.999
_shelx_estimated_absorpt_t_min 0.980
_olex2_refinement_description
;
1. Fixed Uiso
 At 1.2 times of:
  All C(H) groups
2.a Aromatic/amide H refined with riding coordinates:
 C1(H1), C2(H2), C3(H3), C6(H6), C7(H7), C9(H9), C10(H10), C11(H11), C12(H12),
 C13(H13), C15(H15), C16(H16), C17(H17), C18(H18), C19(H19), C20(H20), C21(H21)
;
_olex2_submission_special_instructions 'No special instructions were received'
_publcif_funding_html
;
;

loop_
_space_group_symop_operation_xyz
'x, y, z'
'x+1/2, -y+1/2, -z'
'-x, y+1/2, -z+1/2'
'-x+1/2, -y, z+1/2'
'-x, -y, -z'
'-x-1/2, y-1/2, z'
'x, -y-1/2, z-1/2'
'x-1/2, y, -z-1/2'

loop_
_atom_site_label
_atom_site_type_symbol
_atom_site_fract_x
_atom_site_fract_y
_atom_site_fract_z
_atom_site_U_iso_or_equiv
_atom_site_adp_type
_atom_site_occupancy
_atom_site_site_symmetry_order
_atom_site_calc_flag
_atom_site_refinement_flags_posn
_atom_site_refinement_flags_adp
_atom_site_refinement_flags_occupancy
_atom_site_disorder_assembly
_atom_site_disorder_group
N1 N 0.51435(12) 0.2809(3) 0.47758(14) 0.0549(7) Uani 1 1 d . . . . .
C1 C 0.37586(17) 0.3642(4) 0.29736(17) 0.0617(10) Uani 1 1 d . . . . .
H1 H 0.3458 0.3839 0.2570 0.074 Uiso 1 1 calc R . . . .
C2 C 0.40458(18) 0.4626(4) 0.33932(18) 0.0695(10) Uani 1 1 d . . . . .
H2 H 0.3941 0.5498 0.3276 0.083 Uiso 1 1 calc R . . . .
C3 C 0.44913(17) 0.4335(4) 0.39910(17) 0.0633(9) Uani 1 1 d . . . . .
H3 H 0.4690 0.5015 0.4273 0.076 Uiso 1 1 calc R . . . .
C4 C 0.46453(15) 0.3057(4) 0.41751(15) 0.0480(8) Uani 1 1 d . . . . .
C5 C 0.49244(15) 0.2122(3) 0.53194(16) 0.0469(8) Uani 1 1 d . . . . .
C6 C 0.41481(16) 0.1643(3) 0.54116(14) 0.0476(8) Uani 1 1 d . . . . .
H6 H 0.3772 0.2108 0.5166 0.057 Uiso 1 1 calc R . . . .
C7 C 0.39233(16) 0.0628(3) 0.58037(15) 0.0547(9) Uani 1 1 d . . . . .
H7 H 0.4301 0.0142 0.6034 0.066 Uiso 1 1 calc R . . . .
C8 C 0.31390(16) 0.0178(3) 0.59175(16) 0.0490(9) Uani 1 1 d . . . . .
C9 C 0.25234(19) 0.0771(3) 0.55944(17) 0.0714(10) Uani 1 1 d . . . . .
H9 H 0.2597 0.1460 0.5267 0.086 Uiso 1 1 calc R . . . .
C10 C 0.18014(19) 0.0356(4) 0.5749(2) 0.0781(11) Uani 1 1 d . . . . .
H10 H 0.1391 0.0761 0.5523 0.094 Uiso 1 1 calc R . . . .
C11 C 0.1683(2) -0.0637(5) 0.6228(2) 0.0768(11) Uani 1 1 d . . . . .
H11 H 0.1193 -0.0897 0.6342 0.092 Uiso 1 1 calc R . . . .
C12 C 0.43531(16) 0.2070(3) 0.37474(16) 0.0567(9) Uani 1 1 d . . . . .
H12 H 0.4454 0.1197 0.3865 0.068 Uiso 1 1 calc R . . . .
C13 C 0.39120(17) 0.2360(4) 0.31453(16) 0.0643(10) Uani 1 1 d . . . . .
H13 H 0.3719 0.1685 0.2856 0.077 Uiso 1 1 calc R . . . .
C14 C 0.55029(16) 0.1855(3) 0.59021(16) 0.0477(8) Uani 1 1 d . . . . .
C15 C 0.62542(18) 0.1676(3) 0.57085(16) 0.0593(9) Uani 1 1 d . . . . .
H15 H 0.6396 0.1720 0.5218 0.071 Uiso 1 1 calc R . . . .
C16 C 0.67914(18) 0.1432(4) 0.6236(2) 0.0765(11) Uani 1 1 d . . . . .
H16 H 0.7294 0.1307 0.6100 0.092 Uiso 1 1 calc R . . . .
C17 C 0.6591(2) 0.1374(4) 0.6960(2) 0.0780(12) Uani 1 1 d . . . . .
H17 H 0.6956 0.1208 0.7316 0.094 Uiso 1 1 calc R . . . .
C18 C 0.5855(2) 0.1559(3) 0.71604(17) 0.0698(11) Uani 1 1 d . . . . .
H18 H 0.5719 0.1526 0.7653 0.084 Uiso 1 1 calc R . . . .
C19 C 0.53139(16) 0.1796(3) 0.66341(16) 0.0567(9) Uani 1 1 d . . . . .
H19 H 0.4813 0.1917 0.6775 0.068 Uiso 1 1 calc R . . . .
C20 C 0.2283(2) -0.1250(4) 0.65399(19) 0.0778(11) Uani 1 1 d . . . . .
H20 H 0.2203 -0.1951 0.6859 0.093 Uiso 1 1 calc R . . . .
C21 C 0.30091(18) -0.0846(3) 0.63892(17) 0.0605(9) Uani 1 1 d . . . . .
H21 H 0.3416 -0.1271 0.6610 0.073 Uiso 1 1 calc R . . . .

loop_
_atom_site_aniso_label
_atom_site_aniso_U_11
_atom_site_aniso_U_22
_atom_site_aniso_U_33
_atom_site_aniso_U_23
_atom_site_aniso_U_13
_atom_site_aniso_U_12
N1 0.0573(16) 0.0563(19) 0.0512(16) 0.0036(14) -0.0007(14) -0.0117(14)
C1 0.064(2) 0.067(3) 0.054(2) 0.012(2) -0.0102(17) -0.006(2)
C2 0.087(2) 0.049(3) 0.072(3) 0.012(2) -0.015(2) -0.001(2)
C3 0.077(2) 0.049(3) 0.064(2) -0.0002(19) -0.0130(19) -0.008(2)
C4 0.0455(17) 0.056(3) 0.0424(19) 0.0024(18) -0.0038(15) -0.0036(17)
C5 0.051(2) 0.039(2) 0.0498(19) -0.0015(17) 0.0027(17) 0.0008(15)
C6 0.0481(19) 0.051(2) 0.0439(18) 0.0006(17) -0.0029(15) -0.0015(16)
C7 0.051(2) 0.052(2) 0.061(2) 0.0014(18) -0.0033(15) 0.0014(18)
C8 0.047(2) 0.050(2) 0.051(2) -0.0052(18) -0.0001(16) -0.0053(17)
C9 0.059(2) 0.076(3) 0.079(2) 0.018(2) -0.006(2) -0.013(2)
C10 0.053(2) 0.087(3) 0.094(3) 0.004(3) -0.010(2) -0.006(2)
C11 0.058(2) 0.078(3) 0.094(3) -0.024(3) 0.023(2) -0.022(2)
C12 0.071(2) 0.045(2) 0.054(2) 0.0020(19) -0.0069(17) 0.0010(18)
C13 0.078(2) 0.062(3) 0.053(2) -0.004(2) -0.0154(18) -0.010(2)
C14 0.050(2) 0.040(2) 0.053(2) -0.0011(15) -0.0070(17) -0.0008(16)
C15 0.059(2) 0.063(3) 0.056(2) -0.0017(17) -0.0034(18) -0.0022(18)
C16 0.053(2) 0.088(3) 0.088(3) -0.003(2) -0.012(2) 0.0024(19)
C17 0.077(3) 0.088(3) 0.069(3) 0.012(2) -0.031(2) -0.009(2)
C18 0.078(3) 0.079(3) 0.052(2) 0.0074(19) -0.010(2) -0.014(2)
C19 0.060(2) 0.066(3) 0.044(2) 0.0012(17) -0.0032(18) -0.0041(17)
C20 0.082(3) 0.067(3) 0.084(3) 0.012(2) 0.027(2) -0.012(2)
C21 0.061(2) 0.057(3) 0.064(2) 0.005(2) 0.0062(17) 0.0005(19)

loop_
_atom_type_symbol
_atom_type_description
_atom_type_scat_dispersion_real
_atom_type_scat_dispersion_imag
_atom_type_scat_source
C C 0.0033 0.0016 'International Tables Vol C Tables 4.2.6.8 and 6.1.1.4'
H H 0.0000 0.0000 'International Tables Vol C Tables 4.2.6.8 and 6.1.1.4'
N N 0.0061 0.0033 'International Tables Vol C Tables 4.2.6.8 and 6.1.1.4'

loop_
_geom_angle_atom_site_label_1
_geom_angle_atom_site_label_2
_geom_angle_atom_site_label_3
_geom_angle
_geom_angle_site_symmetry_1
_geom_angle_site_symmetry_3
_geom_angle_publ_flag
C5 N1 C4 120.4(2) . . ?
C2 C1 H1 120.0 . . ?
C2 C1 C13 120.0(3) . . ?
C13 C1 H1 120.0 . . ?
C1 C2 H2 120.0 . . ?
C1 C2 C3 120.1(3) . . ?
C3 C2 H2 120.0 . . ?
C2 C3 H3 119.6 . . ?
C4 C3 C2 120.8(3) . . ?
C4 C3 H3 119.6 . . ?
C3 C4 N1 118.6(3) . . ?
C3 C4 C12 118.7(3) . . ?
C12 C4 N1 122.6(3) . . ?
N1 C5 C6 123.8(3) . . ?
N1 C5 C14 116.3(3) . . ?
C6 C5 C14 119.8(3) . . ?
C5 C6 H6 116.4 . . ?
C7 C6 C5 127.2(3) . . ?
C7 C6 H6 116.4 . . ?
C6 C7 H7 116.4 . . ?
C6 C7 C8 127.1(3) . . ?
C8 C7 H7 116.4 . . ?
C9 C8 C7 123.2(3) . . ?
C21 C8 C7 118.8(3) . . ?
C21 C8 C9 118.0(3) . . ?
C8 C9 H9 119.6 . . ?
C10 C9 C8 120.8(3) . . ?
C10 C9 H9 119.6 . . ?
C9 C10 H10 119.8 . . ?
C11 C10 C9 120.4(3) . . ?
C11 C10 H10 119.8 . . ?
C10 C11 H11 120.2 . . ?
C10 C11 C20 119.6(3) . . ?
C20 C11 H11 120.2 . . ?
C4 C12 H12 119.7 . . ?
C4 C12 C13 120.6(3) . . ?
C13 C12 H12 119.7 . . ?
C1 C13 C12 119.9(3) . . ?
C1 C13 H13 120.1 . . ?
C12 C13 H13 120.1 . . ?
C15 C14 C5 119.8(3) . . ?
C19 C14 C5 122.0(3) . . ?
C19 C14 C15 118.3(3) . . ?
C14 C15 H15 119.7 . . ?
C16 C15 C14 120.5(3) . . ?
C16 C15 H15 119.7 . . ?
C15 C16 H16 119.9 . . ?
C17 C16 C15 120.3(3) . . ?
C17 C16 H16 119.9 . . ?
C16 C17 H17 120.0 . . ?
C18 C17 C16 119.9(3) . . ?
C18 C17 H17 120.0 . . ?
C17 C18 H18 120.0 . . ?
C17 C18 C19 120.0(3) . . ?
C19 C18 H18 120.0 . . ?
C14 C19 H19 119.5 . . ?
C18 C19 C14 121.0(3) . . ?
C18 C19 H19 119.5 . . ?
C11 C20 H20 119.7 . . ?
C11 C20 C21 120.5(3) . . ?
C21 C20 H20 119.7 . . ?
C8 C21 C20 120.6(3) . . ?
C8 C21 H21 119.7 . . ?
C20 C21 H21 119.7 . . ?

loop_
_geom_bond_atom_site_label_1
_geom_bond_atom_site_label_2
_geom_bond_distance
_geom_bond_site_symmetry_2
_geom_bond_publ_flag
N1 C4 1.427(3) . ?
N1 C5 1.273(3) . ?
C1 H1 0.9300 . ?
C1 C2 1.358(4) . ?
C1 C13 1.368(4) . ?
C2 H2 0.9300 . ?
C2 C3 1.376(4) . ?
C3 H3 0.9300 . ?
C3 C4 1.370(4) . ?
C4 C12 1.372(4) . ?
C5 C6 1.465(4) . ?
C5 C14 1.499(4) . ?
C6 H6 0.9300 . ?
C6 C7 1.317(4) . ?
C7 H7 0.9300 . ?
C7 C8 1.474(4) . ?
C8 C9 1.376(4) . ?
C8 C21 1.369(4) . ?
C9 H9 0.9300 . ?
C9 C10 1.373(4) . ?
C10 H10 0.9300 . ?
C10 C11 1.350(5) . ?
C11 H11 0.9300 . ?
C11 C20 1.355(4) . ?
C12 H12 0.9300 . ?
C12 C13 1.378(4) . ?
C13 H13 0.9300 . ?
C14 C15 1.386(4) . ?
C14 C19 1.377(4) . ?
C15 H15 0.9300 . ?
C15 C16 1.373(4) . ?
C16 H16 0.9300 . ?
C16 C17 1.369(4) . ?
C17 H17 0.9300 . ?
C17 C18 1.364(4) . ?
C18 H18 0.9300 . ?
C18 C19 1.375(4) . ?
C19 H19 0.9300 . ?
C20 H20 0.9300 . ?
C20 C21 1.375(4) . ?
C21 H21 0.9300 . ?

loop_
_geom_torsion_atom_site_label_1
_geom_torsion_atom_site_label_2
_geom_torsion_atom_site_label_3
_geom_torsion_atom_site_label_4
_geom_torsion
_geom_torsion_site_symmetry_1
_geom_torsion_site_symmetry_2
_geom_torsion_site_symmetry_3
_geom_torsion_site_symmetry_4
_geom_torsion_publ_flag
N1 C4 C12 C13 -175.9(3) . . . . ?
N1 C5 C6 C7 156.8(3) . . . . ?
N1 C5 C14 C15 -35.0(4) . . . . ?
N1 C5 C14 C19 144.3(3) . . . . ?
C1 C2 C3 C4 -0.6(5) . . . . ?
C2 C1 C13 C12 0.5(5) . . . . ?
C2 C3 C4 N1 176.6(3) . . . . ?
C2 C3 C4 C12 0.7(4) . . . . ?
C3 C4 C12 C13 -0.1(4) . . . . ?
C4 N1 C5 C6 -5.9(4) . . . . ?
C4 N1 C5 C14 176.7(3) . . . . ?
C4 C12 C13 C1 -0.4(4) . . . . ?
C5 N1 C4 C3 122.7(3) . . . . ?
C5 N1 C4 C12 -61.5(4) . . . . ?
C5 C6 C7 C8 177.5(3) . . . . ?
C5 C14 C15 C16 179.9(3) . . . . ?
C5 C14 C19 C18 -179.5(3) . . . . ?
C6 C5 C14 C15 147.5(3) . . . . ?
C6 C5 C14 C19 -33.2(4) . . . . ?
C6 C7 C8 C9 2.1(5) . . . . ?
C6 C7 C8 C21 -175.2(3) . . . . ?
C7 C8 C9 C10 -176.5(3) . . . . ?
C7 C8 C21 C20 176.6(3) . . . . ?
C8 C9 C10 C11 0.6(5) . . . . ?
C9 C8 C21 C20 -0.9(5) . . . . ?
C9 C10 C11 C20 -1.9(6) . . . . ?
C10 C11 C20 C21 1.9(5) . . . . ?
C11 C20 C21 C8 -0.5(5) . . . . ?
C13 C1 C2 C3 0.0(5) . . . . ?
C14 C5 C6 C7 -25.9(4) . . . . ?
C14 C15 C16 C17 -0.5(5) . . . . ?
C15 C14 C19 C18 -0.2(4) . . . . ?
C15 C16 C17 C18 -0.1(5) . . . . ?
C16 C17 C18 C19 0.5(6) . . . . ?
C17 C18 C19 C14 -0.3(5) . . . . ?
C19 C14 C15 C16 0.6(4) . . . . ?
C21 C8 C9 C10 0.8(5) . . . . ?

loop_
_publcif_info_cif.paper_type
?
